data_1553012
loop_
_publ_author_name
'You, Xu'
'Xie, Xin'
'Sun, Renhong'
'Chen, Haoyi'
'Li, Shi'
'Liu, Yuanhong'

_publ_section_title
;
 Titanium-mediated cross-coupling reactions of 1,3-butadiynes with
 \a-iminonitriles to 3-aminopyrroles: observation of an imino aza-Nazarov
 cyclization
;
_journal_issue 8
_journal_name_full 'Org. Chem. Front.'
_journal_page_first 940
_journal_paper_doi 10.1039/C4QO00159A
_journal_volume 1
_journal_year 2014
_chemical_formula_sum 'C14 H10 N2'
_chemical_formula_weight 206.24
_space_group_IT_number 61
_space_group_name_Hall '-P 2ac 2ab'
_space_group_name_H-M_alt 'P b c a'
_symmetry_cell_setting orthorhombic
_symmetry_space_group_name_H-M 'P b c a'
_atom_sites_solution_hydrogens geom
_atom_sites_solution_primary direct
_atom_sites_solution_secondary difmap
_audit_creation_method SHELXL-97
_cell_angle_alpha 90.00
_cell_angle_beta 90.00
_cell_angle_gamma 90.00
_cell_formula_units_Z 8
_cell_length_a 11.876(4)
_cell_length_b 7.462(3)
_cell_length_c 24.973(8)
_cell_measurement_reflns_used 2048
_cell_measurement_temperature 293(2)
_cell_measurement_theta_max 44.527
_cell_measurement_theta_min 4.760
_cell_volume 2213.1(14)
_computing_cell_refinement 'Bruker SMART'
_computing_data_collection 'Bruker SMART'
_computing_data_reduction 'Bruker SHELXTL'
_computing_molecular_graphics 'Bruker SHELXTL'
_computing_publication_material 'Bruker SHELXTL'
_computing_structure_refinement 'SHELXL-97 (Sheldrick, 1997)'
_computing_structure_solution 'SHELXS-97 (Sheldrick, 1990)'
_diffrn_ambient_temperature 293(2)
_diffrn_measured_fraction_theta_full 1.000
_diffrn_measured_fraction_theta_max 1.000
_diffrn_measurement_device_type 'CCD area detector'
_diffrn_measurement_method 'phi and omega scans'
_diffrn_radiation_monochromator graphite
_diffrn_radiation_source 'fine-focus sealed tube'
_diffrn_radiation_type MoK\a
_diffrn_radiation_wavelength 0.71073
_diffrn_reflns_av_R_equivalents 0.0421
_diffrn_reflns_av_sigmaI/netI 0.0264
_diffrn_reflns_limit_h_max 14
_diffrn_reflns_limit_h_min -14
_diffrn_reflns_limit_k_max 9
_diffrn_reflns_limit_k_min -9
_diffrn_reflns_limit_l_max 30
_diffrn_reflns_limit_l_min -23
_diffrn_reflns_number 12431
_diffrn_reflns_theta_full 25.99
_diffrn_reflns_theta_max 25.99
_diffrn_reflns_theta_min 1.63
_exptl_absorpt_coefficient_mu 0.075
_exptl_absorpt_correction_T_max 1.00000
_exptl_absorpt_correction_T_min 0.09093
_exptl_absorpt_correction_type empirical
_exptl_absorpt_process_details sadabs
_exptl_crystal_colour green
_exptl_crystal_density_diffrn 1.238
_exptl_crystal_density_method 'not measured'
_exptl_crystal_description prismatic
_exptl_crystal_F_000 864
_exptl_crystal_size_max 0.256
_exptl_crystal_size_mid 0.187
_exptl_crystal_size_min 0.034
_refine_diff_density_max 0.173
_refine_diff_density_min -0.130
_refine_diff_density_rms 0.030
_refine_ls_extinction_method none
_refine_ls_goodness_of_fit_ref 1.079
_refine_ls_hydrogen_treatment constr
_refine_ls_matrix_type full
_refine_ls_number_parameters 145
_refine_ls_number_reflns 2181
_refine_ls_number_restraints 0
_refine_ls_restrained_S_all 1.079
_refine_ls_R_factor_all 0.0800
_refine_ls_R_factor_gt 0.0560
_refine_ls_shift/su_max 0.000
_refine_ls_shift/su_mean 0.000
_refine_ls_structure_factor_coef Fsqd
_refine_ls_weighting_details 'calc w=1/[\s^2^(Fo^2^)+(0.0677P)^2^+0.3721P] where P=(Fo^2^+2Fc^2^)/3'
_refine_ls_weighting_scheme calc
_refine_ls_wR_factor_gt 0.1394
_refine_ls_wR_factor_ref 0.1549
_reflns_number_gt 1533
_reflns_number_total 2181
_reflns_threshold_expression >2sigma(I)
_cod_data_source_file c4qo00159a2.cif
_cod_data_source_block cd212665
_cod_depositor_comments
;
The following automatic conversions were performed:

data item '_symmetry_cell_setting' value 'Orthorhombic' was changed
to 'orthorhombic' in accordance with the
/home/saulius/struct/COD-crude-data/automatic-downloads/DataCite-retrospective/RSC/depositions/lib/dictionaries/cif_core.dic
dictionary named 'cif_core.dic' version 2.4.2 last updated on
2011-04-26.

Automatic conversion script
Id: cif_fix_values 6909 2019-04-08 15:41:33Z antanas 
;
_cod_original_cell_volume 2213.2(13)
_cod_original_sg_symbol_H-M Pbca
_cod_database_code 1553012

loop_
_symmetry_equiv_pos_as_xyz
'x, y, z'
'-x+1/2, -y, z+1/2'
'-x, y+1/2, -z+1/2'
'x+1/2, -y+1/2, -z'
'-x, -y, -z'
'x-1/2, y, -z-1/2'
'x, -y-1/2, z-1/2'
'-x-1/2, y-1/2, z'

loop_
_atom_site_label
_atom_site_type_symbol
_atom_site_fract_x
_atom_site_fract_y
_atom_site_fract_z
_atom_site_U_iso_or_equiv
_atom_site_adp_type
_atom_site_occupancy
_atom_site_symmetry_multiplicity
_atom_site_calc_flag
_atom_site_refinement_flags
N1 N 0.55742(13) 0.2424(2) 0.60260(6) 0.0660(5) Uani 1 1 d .
N2 N 0.29470(16) 0.4193(3) 0.63164(7) 0.0866(6) Uani 1 1 d .
C1 C 0.50270(19) 0.1537(3) 0.69364(8) 0.0725(6) Uani 1 1 d .
H1 H 0.4372 0.1001 0.6810 0.087 Uiso 1 1 calc R
C2 C 0.5287(2) 0.1460(3) 0.74722(9) 0.0806(7) Uani 1 1 d .
H2 H 0.4808 0.0862 0.7706 0.097 Uiso 1 1 calc R
C3 C 0.6240(2) 0.2251(3) 0.76638(9) 0.0795(6) Uani 1 1 d .
H3 H 0.6406 0.2203 0.8027 0.095 Uiso 1 1 calc R
C4 C 0.69518(18) 0.3115(3) 0.73193(9) 0.0752(6) Uani 1 1 d .
H4 H 0.7599 0.3664 0.7450 0.090 Uiso 1 1 calc R
C5 C 0.67171(16) 0.3179(3) 0.67803(9) 0.0692(6) Uani 1 1 d .
H5 H 0.7215 0.3739 0.6547 0.083 Uiso 1 1 calc R
C6 C 0.57390(16) 0.2409(3) 0.65869(8) 0.0621(5) Uani 1 1 d .
C7 C 0.46578(15) 0.2879(3) 0.58055(7) 0.0591(5) Uani 1 1 d .
C8 C 0.37026(17) 0.3582(3) 0.61047(7) 0.0637(5) Uani 1 1 d .
C9 C 0.45122(15) 0.2786(3) 0.52175(7) 0.0599(5) Uani 1 1 d .
C10 C 0.53774(17) 0.2177(3) 0.48996(8) 0.0767(6) Uani 1 1 d .
H10 H 0.6050 0.1816 0.5057 0.092 Uiso 1 1 calc R
C11 C 0.52614(19) 0.2097(4) 0.43551(9) 0.0807(7) Uani 1 1 d .
H11 H 0.5857 0.1694 0.4145 0.097 Uiso 1 1 calc R
C12 C 0.42828(19) 0.2603(4) 0.41194(9) 0.0821(7) Uani 1 1 d .
H12 H 0.4203 0.2527 0.3750 0.099 Uiso 1 1 calc R
C13 C 0.3418(2) 0.3221(4) 0.44251(9) 0.0948(8) Uani 1 1 d .
H13 H 0.2748 0.3578 0.4264 0.114 Uiso 1 1 calc R
C14 C 0.35335(17) 0.3319(4) 0.49738(8) 0.0807(7) Uani 1 1 d .
H14 H 0.2941 0.3751 0.5181 0.097 Uiso 1 1 calc R

loop_
_atom_site_aniso_label
_atom_site_aniso_U_11
_atom_site_aniso_U_22
_atom_site_aniso_U_33
_atom_site_aniso_U_23
_atom_site_aniso_U_13
_atom_site_aniso_U_12
N1 0.0620(10) 0.0793(12) 0.0568(9) -0.0104(8) -0.0025(8) -0.0038(8)
N2 0.0738(12) 0.1143(17) 0.0717(12) -0.0133(11) 0.0105(9) -0.0027(11)
C1 0.0825(14) 0.0710(14) 0.0639(12) -0.0009(10) -0.0080(10) -0.0150(11)
C2 0.1079(17) 0.0708(14) 0.0629(13) 0.0068(10) -0.0096(12) -0.0117(13)
C3 0.1073(17) 0.0684(14) 0.0627(12) 0.0011(11) -0.0210(13) 0.0066(13)
C4 0.0740(13) 0.0755(15) 0.0762(14) -0.0110(12) -0.0245(11) 0.0075(11)
C5 0.0597(11) 0.0750(14) 0.0728(13) -0.0080(10) -0.0049(10) 0.0037(10)
C6 0.0652(11) 0.0647(13) 0.0564(11) -0.0103(9) -0.0057(9) 0.0043(10)
C7 0.0552(10) 0.0662(13) 0.0561(11) -0.0083(9) 0.0001(8) -0.0132(9)
C8 0.0604(11) 0.0790(14) 0.0518(10) -0.0075(10) 0.0013(9) -0.0120(10)
C9 0.0548(10) 0.0703(13) 0.0547(11) -0.0060(9) 0.0008(8) -0.0151(9)
C10 0.0646(12) 0.1038(18) 0.0617(13) -0.0157(11) -0.0004(10) 0.0038(12)
C11 0.0735(14) 0.1074(19) 0.0610(13) -0.0159(12) 0.0104(10) -0.0063(13)
C12 0.0826(15) 0.114(2) 0.0502(11) -0.0057(12) -0.0001(11) -0.0217(14)
C13 0.0690(14) 0.152(3) 0.0637(14) -0.0018(14) -0.0077(11) -0.0013(14)
C14 0.0594(12) 0.125(2) 0.0582(12) -0.0111(12) 0.0007(9) -0.0053(12)

loop_
_atom_type_symbol
_atom_type_description
_atom_type_scat_dispersion_real
_atom_type_scat_dispersion_imag
_atom_type_scat_source
C C 0.0033 0.0016 'International Tables Vol C Tables 4.2.6.8 and 6.1.1.4'
H H 0.0000 0.0000 'International Tables Vol C Tables 4.2.6.8 and 6.1.1.4'
N N 0.0061 0.0033 'International Tables Vol C Tables 4.2.6.8 and 6.1.1.4'

loop_
_geom_angle_atom_site_label_1
_geom_angle_atom_site_label_2
_geom_angle_atom_site_label_3
_geom_angle
C7 N1 C6 123.48(17)
C2 C1 C6 119.9(2)
C2 C1 H1 120.1
C6 C1 H1 120.1
C3 C2 C1 120.7(2)
C3 C2 H2 119.7
C1 C2 H2 119.7
C2 C3 C4 119.8(2)
C2 C3 H3 120.1
C4 C3 H3 120.1
C3 C4 C5 120.5(2)
C3 C4 H4 119.8
C5 C4 H4 119.8
C4 C5 C6 119.8(2)
C4 C5 H5 120.1
C6 C5 H5 120.1
C1 C6 C5 119.36(19)
C1 C6 N1 123.08(17)
C5 C6 N1 117.31(18)
N1 C7 C8 122.91(18)
N1 C7 C9 121.28(17)
C8 C7 C9 115.78(17)
N2 C8 C7 176.3(2)
C14 C9 C10 118.21(19)
C14 C9 C7 121.73(17)
C10 C9 C7 120.05(17)
C11 C10 C9 120.9(2)
C11 C10 H10 119.6
C9 C10 H10 119.6
C12 C11 C10 120.4(2)
C12 C11 H11 119.8
C10 C11 H11 119.8
C11 C12 C13 119.9(2)
C11 C12 H12 120.1
C13 C12 H12 120.1
C12 C13 C14 120.0(2)
C12 C13 H13 120.0
C14 C13 H13 120.0
C9 C14 C13 120.7(2)
C9 C14 H14 119.7
C13 C14 H14 119.7

loop_
_geom_bond_atom_site_label_1
_geom_bond_atom_site_label_2
_geom_bond_distance
N1 C7 1.266(2)
N1 C6 1.414(3)
N2 C8 1.137(2)
C1 C2 1.375(3)
C1 C6 1.379(3)
C1 H1 0.9300
C2 C3 1.363(3)
C2 H2 0.9300
C3 C4 1.367(3)
C3 H3 0.9300
C4 C5 1.375(3)
C4 H4 0.9300
C5 C6 1.383(3)
C5 H5 0.9300
C7 C8 1.456(3)
C7 C9 1.480(3)
C9 C14 1.371(3)
C9 C10 1.376(3)
C10 C11 1.368(3)
C10 H10 0.9300
C11 C12 1.356(3)
C11 H11 0.9300
C12 C13 1.360(3)
C12 H12 0.9300
C13 C14 1.379(3)
C13 H13 0.9300
C14 H14 0.9300

loop_
_geom_torsion_atom_site_label_1
_geom_torsion_atom_site_label_2
_geom_torsion_atom_site_label_3
_geom_torsion_atom_site_label_4
_geom_torsion
C6 C1 C2 C3 0.5(3)
C1 C2 C3 C4 -0.6(4)
C2 C3 C4 C5 -0.5(3)
C3 C4 C5 C6 1.9(3)
C2 C1 C6 C5 0.8(3)
C2 C1 C6 N1 174.9(2)
C4 C5 C6 C1 -2.0(3)
C4 C5 C6 N1 -176.40(18)
C7 N1 C6 C1 52.4(3)
C7 N1 C6 C5 -133.4(2)
C6 N1 C7 C8 5.3(3)
C6 N1 C7 C9 -176.97(18)
N1 C7 C8 N2 141(3)
C9 C7 C8 N2 -37(3)
N1 C7 C9 C14 -178.3(2)
C8 C7 C9 C14 -0.5(3)
N1 C7 C9 C10 0.7(3)
C8 C7 C9 C10 178.6(2)
C14 C9 C10 C11 -0.4(3)
C7 C9 C10 C11 -179.4(2)
C9 C10 C11 C12 -0.6(4)
C10 C11 C12 C13 1.1(4)
C11 C12 C13 C14 -0.5(4)
C10 C9 C14 C13 0.9(4)
C7 C9 C14 C13 179.9(2)
C12 C13 C14 C9 -0.5(4)
